data_1001338
loop_
_publ_author_name
'Gasperin, M'

_publ_section_title
;
Synthese et structure du niobouranate de cesium:CsNbUo~6~
;
_journal_coden_ASTM ACSCEE
_journal_name_full 'Acta Crystallographica C (39,1983-)'
_journal_page_first 404
_journal_page_last 406
_journal_volume 43
_journal_year 1987
_chemical_formula_structural 'Cs Nb U O6'
_chemical_formula_sum 'Cs Nb O6 U'
_chemical_name_systematic 'Caesium niobium uranium hexaoxide'
_space_group_IT_number 14
_symmetry_cell_setting monoclinic
_symmetry_Int_Tables_number 14
_symmetry_space_group_name_Hall '-P 2ybc'
_symmetry_space_group_name_H-M 'P 1 21/c 1'
_cell_angle_alpha 90
_cell_angle_beta 105.08(1)
_cell_angle_gamma 90
_cell_formula_units_Z 4
_cell_length_a 7.430(1)
_cell_length_b 8.700(1)
_cell_length_c 10.668(2)
_cell_volume 665.8
_refine_ls_R_factor_all 0.052
_cod_database_code 1001338

loop_
_symmetry_equiv_pos_as_xyz
x,y,z
-x,1/2+y,1/2-z
-x,-y,-z
x,1/2-y,1/2+z

loop_
_atom_site_label
_atom_site_type_symbol
_atom_site_symmetry_multiplicity
_atom_site_Wyckoff_symbol
_atom_site_fract_x
_atom_site_fract_y
_atom_site_fract_z
_atom_site_occupancy
_atom_site_attached_hydrogens
_atom_site_calc_flag
U1 U6+ 4 e 0.01284(6) 0.98185(4) 0.32143(3) 1. 0 d
Nb1 Nb5+ 4 e 0.1135(1) 0.15138(9) 0.05572(8) 1. 0 d
Cs1 Cs1+ 4 e 0.5409(1) 0.2289(1) 0.86097(9) 1. 0 d
O1 O2- 4 e 0.7722(12) 0.0231(9) 0.2677(9) 1. 0 d
O2 O2- 4 e 0.7415(13) 0.059(1) 0.6279(8) 1. 0 d
O3 O2- 4 e 0.9654(13) 0.0574(8) 0.8888(7) 1. 0 d
O4 O2- 4 e 0.0314(14) 0.1464(8) 0.4937(7) 1. 0 d
O5 O2- 4 e 0.3475(15) 0.1341(11) 0.0709(9) 1. 0 d
O6 O2- 4 e 0.0751(13) 0.2132(8) 0.2216(7) 1. 0 d

loop_
_atom_type_symbol
_atom_type_oxidation_number
U6+ 6.000
Nb5+ 5.000
Cs1+ 1.000
O2- -2.000
